data_2002240
loop_
_publ_author_name
'Harder, M'
'Mueller-Buschbaum, Hk'

_publ_section_title
;
Darstellung und Untersuchung von Sr2 Fe2 O5-Einkristallen. Ein Beitrag
zur Kristallchemie von M2 Fe2 O5-Verbindungen
;
_journal_name_full
;
Zeitschrift fuer Anorganische und Allgemeine Chemie
;
_journal_page_first 169
_journal_page_last 175
_journal_paper_doi 10.1002/zaac.19804640115
_journal_volume 464
_journal_year 1980
_chemical_formula_structural 'Sr2 Fe2 O5'
_chemical_formula_sum 'Fe2 O5 Sr2'
_chemical_name_systematic 'Distrontium diiron(III) oxide'
_space_group_IT_number 46
_symmetry_cell_setting orthorhombic
_symmetry_Int_Tables_number 46
_symmetry_space_group_name_Hall 'I 2 -2b'
_symmetry_space_group_name_H-M 'I b m 2'
_cell_angle_alpha 90
_cell_angle_beta 90
_cell_angle_gamma 90
_cell_formula_units_Z 4
_cell_length_a 5.661
_cell_length_b 15.598
_cell_length_c 5.531
_cell_volume 488.4
_refine_ls_R_factor_all 0.091
_cod_database_code 2002240

loop_
_symmetry_equiv_pos_as_xyz
x,y,z
-x,-y,z
x,1/2-y,z
-x,1/2+y,z
1/2+x,1/2+y,1/2+z
1/2-x,1/2-y,1/2+z
1/2+x,-y,1/2+z
1/2-x,y,1/2+z

loop_
_atom_site_label
_atom_site_type_symbol
_atom_site_symmetry_multiplicity
_atom_site_Wyckoff_symbol
_atom_site_fract_x
_atom_site_fract_y
_atom_site_fract_z
_atom_site_occupancy
_atom_site_attached_hydrogens
_atom_site_calc_flag
Sr1 Sr2+ 8 c 0.0156 0.1097 0.5047 1. 0 d
Fe1 Fe3+ 4 a 0. 0. 0. 1. 0 d
Fe2 Fe3+ 4 b 0.9323 0.25 0.9606 1. 0 d
O1 O2- 8 c 0.262 0.995 0.266 1. 0 d
O2 O2- 8 c 0.056 0.138 0.025 1. 0 d
O3 O2- 4 b 0.853 0.25 0.612 1. 0 d

loop_
_atom_type_symbol
_atom_type_oxidation_number
Sr2+ 2.000
Fe3+ 3.000
O2- -2.000
